data_2213565
loop_
_publ_author_name
'Zhong-Xiang Du'
'Min-Le Han'
'Hong-Wei Hou'

_publ_section_title Bis(4-aminobenzenesulfonato-\k<i>N</i>)diaquabis(dimethylformamide-\k<i>O</i>)copper(II)
_journal_coeditor_code SJ2280
_journal_issue 5
_journal_name_full 'Acta Crystallographica Section E'
_journal_page_first m1354
_journal_page_last m1355
_journal_paper_doi 10.1107/S1600536807016911
_journal_volume 63
_journal_year 2007
_chemical_formula_iupac '[Cu (C6 H6 N O3 S)2 (C3 H7 N O)2 (H2 O)2]'
_chemical_formula_moiety 'C18 H30 Cu N4 O10 S2'
_chemical_formula_sum 'C18 H30 Cu N4 O10 S2'
_chemical_formula_weight 590.12
_chemical_name_systematic Bis(4-aminobenzenesulfonato-\kN)diaquabis(N,N'-dimethylformamide-\kO)copper(II)
_space_group_IT_number 14
_symmetry_cell_setting monoclinic
_symmetry_space_group_name_Hall '-P 2yn'
_symmetry_space_group_name_H-M 'P 1 21/n 1'
_atom_sites_solution_hydrogens geom
_atom_sites_solution_primary direct
_atom_sites_solution_secondary difmap
_audit_creation_method SHELXL97
_cell_angle_alpha 90.00
_cell_angle_beta 100.9730(10)
_cell_angle_gamma 90.00
_cell_formula_units_Z 2
_cell_length_a 7.1780(10)
_cell_length_b 11.8969(16)
_cell_length_c 14.649(2)
_cell_measurement_reflns_used 5892
_cell_measurement_temperature 291(2)
_cell_measurement_theta_max 28.22
_cell_measurement_theta_min 2.83
_cell_volume 1228.1(3)
_computing_cell_refinement 'SAINT (Bruker, 2004)'
_computing_data_collection 'APEX2 (Bruker, 2004)'
_computing_data_reduction SAINT
_computing_molecular_graphics 'SHELXTL (Bruker, 2004)'
_computing_publication_material SHELXTL
_computing_structure_refinement 'SHELXL97 (Sheldrick, 1997)'
_computing_structure_solution 'SHELXS97 (Sheldrick, 1997)'
_diffrn_ambient_temperature 291(2)
_diffrn_measured_fraction_theta_full 0.998
_diffrn_measured_fraction_theta_max 0.998
_diffrn_measurement_device_type 'Bruker APEXII CCD area-detector'
_diffrn_measurement_method '\f and \w'
_diffrn_radiation_monochromator graphite
_diffrn_radiation_source 'fine-focus sealed tube'
_diffrn_radiation_type MoK\a
_diffrn_radiation_wavelength 0.71073
_diffrn_reflns_av_R_equivalents 0.0160
_diffrn_reflns_av_sigmaI/netI 0.0154
_diffrn_reflns_limit_h_max 8
_diffrn_reflns_limit_h_min -8
_diffrn_reflns_limit_k_max 14
_diffrn_reflns_limit_k_min -14
_diffrn_reflns_limit_l_max 13
_diffrn_reflns_limit_l_min -17
_diffrn_reflns_number 7724
_diffrn_reflns_theta_full 25.50
_diffrn_reflns_theta_max 25.50
_diffrn_reflns_theta_min 2.83
_diffrn_standards_number 0
_exptl_absorpt_coefficient_mu 1.119
_exptl_absorpt_correction_T_max 0.6887
_exptl_absorpt_correction_T_min 0.6100
_exptl_absorpt_correction_type multi-scan
_exptl_absorpt_process_details '(SADABS; Bruker, 2004)'
_exptl_crystal_colour blue
_exptl_crystal_density_diffrn 1.596
_exptl_crystal_density_method 'not measured'
_exptl_crystal_description block
_exptl_crystal_F_000 614
_exptl_crystal_size_max 0.49
_exptl_crystal_size_mid 0.46
_exptl_crystal_size_min 0.36
_refine_diff_density_max 0.367
_refine_diff_density_min -0.409
_refine_ls_extinction_coef 0.079(3)
_refine_ls_extinction_expression Fc^*^=kFc[1+0.001xFc^2^\l^3^/sin(2\q)]^-1/4^
_refine_ls_extinction_method 'SHELXL97 (Sheldrick, 1997)'
_refine_ls_goodness_of_fit_ref 1.026
_refine_ls_hydrogen_treatment constr
_refine_ls_matrix_type full
_refine_ls_number_parameters 163
_refine_ls_number_reflns 2287
_refine_ls_number_restraints 0
_refine_ls_restrained_S_all 1.026
_refine_ls_R_factor_all 0.0264
_refine_ls_R_factor_gt 0.0247
_refine_ls_shift/su_max 0.001
_refine_ls_shift/su_mean 0.000
_refine_ls_structure_factor_coef Fsqd
_refine_ls_weighting_details 'calc w = 1/[\s^2^(Fo^2^)+(0.0487P)^2^+0.4513P] where P=(Fo^2^+2Fc^2^)/3'
_refine_ls_weighting_scheme calc
_refine_ls_wR_factor_gt 0.0723
_refine_ls_wR_factor_ref 0.0743
_reflns_number_gt 2151
_reflns_number_total 2287
_reflns_threshold_expression I>2\s(I)
_cod_data_source_file sj2280.cif
_cod_data_source_block I
_cod_depositor_comments
;
The following automatic conversions were performed:
'_symmetry_cell_setting' value 'Monoclinic' changed to 'monoclinic'
according to '/home/saulius/struct/CIF-dictionaries/cif_core.dic'
dictionary named 'cif_core.dic' version 2.4.1 from 2010-06-29.

Automatic conversion script
Id: cif_fix_enum 1527 2010-12-29 10:47:43Z saulius 

The following automatic conversions were performed:

'_symmetry_cell_setting' value 'Monoclinic' changed to 'monoclinic'
according to /home/saulius/struct/CIF-dictionaries/cif_core.dic
dictionary named 'cif_core.dic' version 2.4.1 from 2010-06-29.

Automatic conversion script
Id: cif_fix_values 1715 2011-07-08 13:25:40Z adriana 
;
_cod_original_sg_symbol_H-M 'P 21/n'
_cod_database_code 2213565
_cod_database_fobs_code 2213565

loop_
_symmetry_equiv_pos_as_xyz
'x, y, z'
'-x+1/2, y+1/2, -z+1/2'
'-x, -y, -z'
'x-1/2, -y-1/2, z-1/2'

loop_
_atom_site_type_symbol
_atom_site_label
_atom_site_fract_x
_atom_site_fract_y
_atom_site_fract_z
_atom_site_U_iso_or_equiv
_atom_site_adp_type
_atom_site_calc_flag
_atom_site_refinement_flags
_atom_site_occupancy
Cu Cu1 0.0000 0.0000 1.0000 0.02598(14) Uani d S 1
S S1 0.00058(5) 0.20973(3) 0.54125(3) 0.02520(15) Uani d . 1
O O1 0.20411(17) -0.03469(11) 1.10736(8) 0.0324(3) Uani d . 1
O O2 -0.00225(18) 0.19829(11) 1.03962(10) 0.0397(3) Uani d . 1
H H1W -0.1041 0.2304 1.0196 0.060 Uiso d R 1
H H2W 0.0891 0.2405 1.0347 0.060 Uiso d R 1
O O3 -0.00475(18) 0.33204(10) 0.55380(9) 0.0356(3) Uani d . 1
O O4 -0.18703(17) 0.16339(11) 0.50451(9) 0.0377(3) Uani d . 1
O O5 0.1440(2) 0.17442(12) 0.48964(9) 0.0418(3) Uani d . 1
N N1 0.21707(19) 0.02242(11) 0.92768(10) 0.0258(3) Uani d . 1
H H1A 0.3028 0.0689 0.9611 0.031 Uiso calc R 1
H H1B 0.2746 -0.0444 0.9251 0.031 Uiso calc R 1
N N2 0.3500(2) -0.02676(14) 1.25789(11) 0.0342(3) Uani d . 1
C C1 0.1709(2) 0.06619(13) 0.83435(11) 0.0237(3) Uani d . 1
C C2 0.1425(2) 0.18129(13) 0.82127(11) 0.0269(3) Uani d . 1
H H2 0.1588 0.2293 0.8722 0.032 Uiso calc R 1
C C3 0.0900(2) 0.22408(13) 0.73200(11) 0.0256(3) Uani d . 1
H H3 0.0699 0.3009 0.7234 0.031 Uiso calc R 1
C C4 0.0671(2) 0.15305(13) 0.65519(11) 0.0228(3) Uani d . 1
C C5 0.0947(2) 0.03751(14) 0.66771(11) 0.0259(3) Uani d . 1
H H5 0.0797 -0.0104 0.6167 0.031 Uiso calc R 1
C C6 0.1452(3) -0.00535(12) 0.75778(13) 0.0269(4) Uani d . 1
H H6 0.1618 -0.0824 0.7667 0.032 Uiso calc R 1
C C7 0.4081(3) -0.14379(18) 1.25842(15) 0.0462(5) Uani d . 1
H H7A 0.3299 -0.1880 1.2910 0.069 Uiso calc R 1
H H7B 0.5384 -0.1503 1.2890 0.069 Uiso calc R 1
H H7C 0.3944 -0.1704 1.1956 0.069 Uiso calc R 1
C C8 0.3890(3) 0.0345(2) 1.34637(14) 0.0517(5) Uani d . 1
H H8A 0.3290 0.1069 1.3385 0.078 Uiso calc R 1
H H8B 0.5236 0.0440 1.3659 0.078 Uiso calc R 1
H H8C 0.3401 -0.0073 1.3927 0.078 Uiso calc R 1
C C9 0.2496(2) 0.01819(15) 1.18209(13) 0.0308(4) Uani d . 1
H H9 0.2109 0.0926 1.1842 0.037 Uiso calc R 1

loop_
_atom_site_aniso_label
_atom_site_aniso_U_11
_atom_site_aniso_U_22
_atom_site_aniso_U_33
_atom_site_aniso_U_12
_atom_site_aniso_U_13
_atom_site_aniso_U_23
Cu1 0.02576(19) 0.0340(2) 0.01685(19) 0.00005(10) 0.00076(12) 0.00382(10)
S1 0.0277(2) 0.0274(2) 0.0195(2) -0.00024(14) 0.00208(16) 0.00241(15)
O1 0.0307(6) 0.0421(6) 0.0226(6) 0.0019(5) 0.0002(5) 0.0039(5)
O2 0.0378(7) 0.0364(7) 0.0443(8) 0.0001(5) 0.0062(6) -0.0025(6)
O3 0.0463(7) 0.0270(6) 0.0306(7) 0.0003(5) 0.0003(5) 0.0045(5)
O4 0.0345(7) 0.0414(7) 0.0315(7) -0.0056(5) -0.0083(5) 0.0052(6)
O5 0.0488(8) 0.0503(8) 0.0302(7) 0.0029(6) 0.0176(6) 0.0016(6)
N1 0.0273(7) 0.0280(6) 0.0207(7) 0.0010(5) 0.0009(6) 0.0013(5)
N2 0.0294(7) 0.0490(8) 0.0227(8) -0.0024(6) 0.0009(6) 0.0052(7)
C1 0.0208(7) 0.0292(8) 0.0205(8) -0.0007(6) 0.0029(6) 0.0024(6)
C2 0.0324(8) 0.0275(8) 0.0202(8) -0.0018(6) 0.0037(6) -0.0045(6)
C3 0.0297(8) 0.0217(7) 0.0251(8) 0.0001(6) 0.0040(6) 0.0006(6)
C4 0.0201(7) 0.0274(7) 0.0202(7) 0.0002(6) 0.0024(6) 0.0007(6)
C5 0.0291(8) 0.0266(8) 0.0215(8) 0.0009(6) 0.0036(6) -0.0040(6)
C6 0.0304(9) 0.0231(8) 0.0266(9) 0.0030(6) 0.0040(7) 0.0006(6)
C7 0.0349(9) 0.0527(11) 0.0480(12) 0.0046(8) -0.0001(9) 0.0199(10)
C8 0.0476(12) 0.0794(15) 0.0259(10) -0.0128(11) 0.0011(9) -0.0043(10)
C9 0.0261(8) 0.0372(9) 0.0285(9) -0.0005(7) 0.0035(7) 0.0055(7)

loop_
_atom_type_symbol
_atom_type_description
_atom_type_scat_dispersion_real
_atom_type_scat_dispersion_imag
_atom_type_scat_source
C C 0.0033 0.0016 'International Tables Vol C Tables 4.2.6.8 and 6.1.1.4'
H H 0.0000 0.0000 'International Tables Vol C Tables 4.2.6.8 and 6.1.1.4'
N N 0.0061 0.0033 'International Tables Vol C Tables 4.2.6.8 and 6.1.1.4'
O O 0.0106 0.0060 'International Tables Vol C Tables 4.2.6.8 and 6.1.1.4'
S S 0.1246 0.1234 'International Tables Vol C Tables 4.2.6.8 and 6.1.1.4'
Cu Cu 0.3201 1.2651 'International Tables Vol C Tables 4.2.6.8 and 6.1.1.4'

loop_
_geom_angle_atom_site_label_1
_geom_angle_atom_site_label_2
_geom_angle_atom_site_label_3
_geom_angle_site_symmetry_1
_geom_angle_site_symmetry_3
_geom_angle
O1 Cu1 O1 3_557 . 180.00(5)
O1 Cu1 N1 3_557 3_557 85.28(5)
O1 Cu1 N1 . 3_557 94.72(5)
O1 Cu1 N1 3_557 . 94.72(5)
O1 Cu1 N1 . . 85.28(5)
N1 Cu1 N1 3_557 . 180.00(4)
O1 Cu1 O2 3_557 3_557 92.88(5)
O1 Cu1 O2 . 3_557 87.12(5)
N1 Cu1 O2 3_557 3_557 92.14(5)
N1 Cu1 O2 . 3_557 87.87(5)
O1 Cu1 O2 3_557 . 87.12(5)
O1 Cu1 O2 . . 92.88(5)
N1 Cu1 O2 3_557 . 87.87(5)
N1 Cu1 O2 . . 92.13(5)
O2 Cu1 O2 3_557 . 179.9990(10)
O5 S1 O4 . . 113.26(8)
O5 S1 O3 . . 112.97(8)
O4 S1 O3 . . 112.10(7)
O5 S1 C4 . . 106.78(8)
O4 S1 C4 . . 105.47(7)
O3 S1 C4 . . 105.49(7)
C9 O1 Cu1 . . 128.42(12)
Cu1 O2 H1W . . 114.1
Cu1 O2 H2W . . 121.3
H1W O2 H2W . . 110.2
C1 N1 Cu1 . . 118.30(10)
C1 N1 H1A . . 107.7
Cu1 N1 H1A . . 107.7
C1 N1 H1B . . 107.7
Cu1 N1 H1B . . 107.7
H1A N1 H1B . . 107.1
C9 N2 C7 . . 120.27(17)
C9 N2 C8 . . 121.70(18)
C7 N2 C8 . . 117.71(17)
C2 C1 C6 . . 119.80(14)
C2 C1 N1 . . 119.15(14)
C6 C1 N1 . . 120.97(14)
C3 C2 C1 . . 119.81(14)
C3 C2 H2 . . 120.1
C1 C2 H2 . . 120.1
C2 C3 C4 . . 120.57(14)
C2 C3 H3 . . 119.7
C4 C3 H3 . . 119.7
C3 C4 C5 . . 119.98(14)
C3 C4 S1 . . 119.85(12)
C5 C4 S1 . . 120.17(12)
C6 C5 C4 . . 119.25(14)
C6 C5 H5 . . 120.4
C4 C5 H5 . . 120.4
C5 C6 C1 . . 120.58(14)
C5 C6 H6 . . 119.7
C1 C6 H6 . . 119.7
N2 C7 H7A . . 109.5
N2 C7 H7B . . 109.5
H7A C7 H7B . . 109.5
N2 C7 H7C . . 109.5
H7A C7 H7C . . 109.5
H7B C7 H7C . . 109.5
N2 C8 H8A . . 109.5
N2 C8 H8B . . 109.5
H8A C8 H8B . . 109.5
N2 C8 H8C . . 109.5
H8A C8 H8C . . 109.5
H8B C8 H8C . . 109.5
O1 C9 N2 . . 122.94(17)
O1 C9 H9 . . 118.5
N2 C9 H9 . . 118.5

loop_
_geom_bond_atom_site_label_1
_geom_bond_atom_site_label_2
_geom_bond_site_symmetry_2
_geom_bond_distance
Cu1 O1 3_557 1.9781(12)
Cu1 O1 . 1.9781(12)
Cu1 N1 3_557 2.0615(14)
Cu1 N1 . 2.0615(14)
Cu1 O2 3_557 2.4301(13)
Cu1 O2 . 2.4301(13)
S1 O5 . 1.4509(13)
S1 O4 . 1.4598(13)
S1 O3 . 1.4680(13)
S1 C4 . 1.7791(16)
O1 C9 . 1.251(2)
O2 H1W . 0.8277
O2 H2W . 0.8402
N1 C1 . 1.441(2)
N1 H1A . 0.9000
N1 H1B . 0.9000
N2 C9 . 1.316(2)
N2 C7 . 1.453(3)
N2 C8 . 1.467(3)
C1 C2 . 1.392(2)
C1 C6 . 1.392(2)
C2 C3 . 1.387(2)
C2 H2 . 0.9300
C3 C4 . 1.392(2)
C3 H3 . 0.9300
C4 C5 . 1.396(2)
C5 C6 . 1.396(2)
C5 H5 . 0.9300
C6 H6 . 0.9300
C7 H7A . 0.9600
C7 H7B . 0.9600
C7 H7C . 0.9600
C8 H8A . 0.9600
C8 H8B . 0.9600
C8 H8C . 0.9600
C9 H9 . 0.9300

loop_
_geom_hbond_atom_site_label_D
_geom_hbond_atom_site_label_H
_geom_hbond_atom_site_label_A
_geom_hbond_site_symmetry_A
_geom_hbond_distance_DH
_geom_hbond_distance_HA
_geom_hbond_distance_DA
_geom_hbond_angle_DHA
O2 H1W O5 4_566 0.83 2.11 2.927(2) 170.7
O2 H1W S1 4_566 0.83 3.00 3.7372(14) 149.5
O2 H2W O4 4_666 0.84 2.09 2.9215(19) 172.3
O2 H2W S1 4_666 0.84 3.00 3.7672(14) 153.7
N1 H1A O3 4_666 0.90 2.10 2.9991(19) 173.0
N1 H1B O3 2_546 0.90 2.19 3.0421(18) 158.0

loop_
_geom_torsion_atom_site_label_1
_geom_torsion_atom_site_label_2
_geom_torsion_atom_site_label_3
_geom_torsion_atom_site_label_4
_geom_torsion_site_symmetry_1
_geom_torsion
O1 Cu1 O1 C9 3_557 -11E1(2)
N1 Cu1 O1 C9 3_557 -64.29(15)
N1 Cu1 O1 C9 . 115.71(15)
O2 Cu1 O1 C9 3_557 -156.20(15)
O2 Cu1 O1 C9 . 23.80(15)
O1 Cu1 N1 C1 3_557 7.27(12)
O1 Cu1 N1 C1 . -172.73(12)
N1 Cu1 N1 C1 3_557 -69(12)
O2 Cu1 N1 C1 3_557 99.99(11)
O2 Cu1 N1 C1 . -80.01(11)
Cu1 N1 C1 C2 . 79.68(16)
Cu1 N1 C1 C6 . -97.15(16)
C6 C1 C2 C3 . -0.4(2)
N1 C1 C2 C3 . -177.24(14)
C1 C2 C3 C4 . -0.6(2)
C2 C3 C4 C5 . 0.8(2)
C2 C3 C4 S1 . -179.75(12)
O5 S1 C4 C3 . 124.23(13)
O4 S1 C4 C3 . -115.00(13)
O3 S1 C4 C3 . 3.80(14)
O5 S1 C4 C5 . -56.33(14)
O4 S1 C4 C5 . 64.44(14)
O3 S1 C4 C5 . -176.76(12)
C3 C4 C5 C6 . 0.0(2)
S1 C4 C5 C6 . -179.40(12)
C4 C5 C6 C1 . -1.1(2)
C2 C1 C6 C5 . 1.2(2)
N1 C1 C6 C5 . 178.03(15)
Cu1 O1 C9 N2 . 160.78(13)
C7 N2 C9 O1 . -2.0(3)
C8 N2 C9 O1 . -175.32(17)
